data_7711733
loop_
_publ_author_name
'Gogia, Alisha'
'Khullar, Sadhika'
'Chanda, Alokananda'
'Mandal, Sanjay K.'

_publ_section_title
;
 Effect of the flexible chain length of a dimetal subunit on the formation
 of 1D coordination polymers to molecular rectangles
;
_journal_name_full 'Dalton Transactions'
_journal_paper_doi 10.1039/D2DT02850F
_journal_year 2022
_chemical_formula_moiety 'C74 H80 Cl4 Cu4 N12 O26,Cl O4, 4(H2 O), Na'
_chemical_formula_sum 'C74 H88 Cl5 Cu4 N12 Na O34'
_chemical_formula_weight 2143.96
_space_group_crystal_system tetragonal
_space_group_IT_number 113
_space_group_name_Hall 'P -4 2ab'
_space_group_name_H-M_alt 'P -4 21 m'
_atom_sites_solution_hydrogens geom
_audit_update_record
;
2021-11-05 deposited with the CCDC.	2022-10-24 downloaded from the CCDC.
;
_cell_angle_alpha 90
_cell_angle_beta 90
_cell_angle_gamma 90
_cell_formula_units_Z 2
_cell_length_a 25.0069(8)
_cell_length_b 25.0069(8)
_cell_length_c 8.2746(4)
_cell_measurement_reflns_used 3851
_cell_measurement_temperature 296.(2)
_cell_measurement_theta_max 18.5273
_cell_measurement_theta_min 2.3035
_cell_volume 5174.5(3)
_computing_cell_refinement 'SAINT V8.34A (Bruker AXS Inc., 2013)'
_computing_data_collection 'APEX2 v2014.11-0 (Bruker AXS)'
_computing_data_reduction 'SAINT V8.34A (Bruker AXS Inc., 2013)'
_computing_structure_refinement 'SHELXL-2014/7 (Sheldrick, 2014)'
_computing_structure_solution 'SHELXL-2014/7 (Sheldrick, 2014)'
_diffrn_ambient_temperature 296.(2)
_diffrn_detector_area_resol_mean 8.3333
_diffrn_measured_fraction_theta_full 0.998
_diffrn_measured_fraction_theta_max 0.998
_diffrn_measurement_device_type 'Bruker Kappa APEX II'
_diffrn_measurement_method 'phi and omega scan'
_diffrn_radiation_monochromator Graphite
_diffrn_radiation_type 'Mo K\a'
_diffrn_radiation_wavelength 0.71073
_diffrn_reflns_av_R_equivalents 0.0712
_diffrn_reflns_av_unetI/netI 0.0653
_diffrn_reflns_limit_h_max 29
_diffrn_reflns_limit_h_min -28
_diffrn_reflns_limit_k_max 29
_diffrn_reflns_limit_k_min -29
_diffrn_reflns_limit_l_max 9
_diffrn_reflns_limit_l_min -9
_diffrn_reflns_number 24867
_diffrn_reflns_theta_full 25.09
_diffrn_reflns_theta_max 25.09
_diffrn_reflns_theta_min 1.15
_diffrn_source 'Sealed tube'
_diffrn_source_type 'Fine Focus'
_exptl_absorpt_coefficient_mu 1.023
_exptl_absorpt_correction_T_max 0.7452
_exptl_absorpt_correction_T_min 0.6551
_exptl_absorpt_correction_type multi-scan
_exptl_absorpt_process_details 'SADABS V2014/5 (Bruker AXS Inc.)'
_exptl_crystal_colour blue
_exptl_crystal_density_diffrn 1.376
_exptl_crystal_density_method 'not measured'
_exptl_crystal_description block
_exptl_crystal_F_000 2200
_exptl_crystal_size_max 0.28
_exptl_crystal_size_mid 0.24
_exptl_crystal_size_min 0.18
_refine_diff_density_max 1.601
_refine_diff_density_min -0.652
_refine_ls_abs_structure_details
;
Flack x determined using 1054 quotients [(I+)-(I-)]/[(I+)+(I-)]
(Parsons, Flack and Wagner, Acta Cryst. B69 (2013) 249-259).
;
_refine_ls_abs_structure_Flack 0.062(16)
_refine_ls_extinction_method none
_refine_ls_goodness_of_fit_ref 1.288
_refine_ls_hydrogen_treatment constr
_refine_ls_matrix_type full
_refine_ls_number_parameters 286
_refine_ls_number_reflns 4755
_refine_ls_number_restraints 0
_refine_ls_restrained_S_all 1.288
_refine_ls_R_factor_all 0.1555
_refine_ls_R_factor_gt 0.1192
_refine_ls_shift/su_max 0.001
_refine_ls_shift/su_mean 0.000
_refine_ls_structure_factor_coef Fsqd
_refine_ls_weighting_details 'w=1/[\s^2^(Fo^2^)+(0.2000P)^2^] where P=(Fo^2^+2Fc^2^)/3'
_refine_ls_weighting_scheme calc
_refine_ls_wR_factor_gt 0.3178
_refine_ls_wR_factor_ref 0.3464
_reflns_number_gt 3278
_reflns_number_total 4755
_reflns_threshold_expression 'I > 2\s(I)'
_cod_data_source_file d2dt02850f2.cif
_cod_data_source_block 4
_cod_original_cell_volume 5174.5(4)
_cod_database_code 7711733

loop_
_space_group_symop_operation_xyz
'x, y, z'
'y, -x, -z'
'-y, x, -z'
'x+1/2, -y+1/2, -z'
'-x+1/2, y+1/2, -z'
'-x, -y, z'
'-y+1/2, -x+1/2, z'
'y+1/2, x+1/2, z'

loop_
_atom_site_type_symbol
_atom_site_label
_atom_site_fract_x
_atom_site_fract_y
_atom_site_fract_z
_atom_site_U_iso_or_equiv
_atom_site_adp_type
_atom_site_calc_flag
_atom_site_refinement_flags_adp
_atom_site_refinement_flags_occupancy
_atom_site_refinement_flags_posn
_atom_site_occupancy
_atom_site_disorder_assembly
_atom_site_disorder_group
Cu Cu1 0.24223(8) 1.01408(8) 0.3144(2) 0.0589(7) Uani d . . . 1 . .
Cl Cl1 0.1691(2) 1.1273(2) 0.2216(6) 0.0803(15) Uani d . . . 1 . .
Cl Cl2 0 0 1.0 0.0563(19) Uani d T P S 1 . .
O O1 0.3083(5) 1.0553(6) 0.3560(18) 0.079(4) Uani d . . . 1 . .
O O2 0.3322(6) 0.9735(7) 0.4467(18) 0.087(4) Uani d . . . 1 . .
O O3 0.4051(5) 1.0949(5) 0.403(2) 0.061(4) Uani d T P S 1 . .
O O4 0.1935(8) 1.0796(6) 0.1722(17) 0.106(6) Uani d . . . 1 . .
O O5 0.1687(7) 1.1654(7) 0.0905(19) 0.106(5) Uani d . . . 1 . .
O O6 0.1244(12) 1.1209(13) 0.284(5) 0.26(2) Uani d . . . 1 . .
O O7 0.2016(14) 1.1538(15) 0.340(5) 0.216(13) Uiso d . . . 1 . .
O O8 0.0035(16) 0.0479(15) 0.909(4) 0.226(12) Uiso d . . . 1 . .
O O9 0.1101(10) 0.3899(10) 0.415(4) 0.135(10) Uani d T P S 1 . .
Na Na1 0.5 0 0.043(6) 0.241(19) Uiso d . P S 1 . .
O O10 0.3257(19) 0.1743(19) 0.713(8) 0.28(3) Uiso d . P S 1 . .
N N1 0.1852(5) 0.9592(5) 0.2912(17) 0.056(3) Uani d . . . 1 . .
N N2 0.2051(7) 1.0332(6) 0.5172(16) 0.060(4) Uani d . . . 1 . .
N N3 0.2621(6) 0.9919(7) 0.0953(19) 0.067(4) Uani d . . . 1 . .
C C1 0.3411(8) 1.0232(9) 0.417(2) 0.069(5) Uani d . . . 1 . .
C C2 0.3939(11) 1.0464(12) 0.454(3) 0.114(10) Uani d . . . 1 . .
C C3 0.4354(13) 1.0268(11) 0.543(5) 0.167(18) Uani d . . . 1 . .
H H1 0.437 0.9936 0.5937 0.201 Uiso calc U . R 1 . .
C C4 0.1368(9) 0.9771(10) 0.383(2) 0.088(7) Uani d . . . 1 . .
H H3 0.1168 0.9463 0.4201 0.106 Uiso calc U . R 1 . .
H H2 0.1138 0.9982 0.3129 0.106 Uiso calc U . R 1 . .
C C5 0.1551(6) 1.0107(6) 0.5264(17) 0.049(4) Uani d . . . 1 . .
C C6 0.1253(8) 1.0183(7) 0.667(2) 0.066(4) Uani d . . . 1 . .
H H4 0.0927 1.0006 0.6781 0.08 Uiso calc U . R 1 . .
C C7 0.1419(9) 1.0499(9) 0.787(2) 0.075(6) Uani d . . . 1 . .
H H5 0.1201 1.0573 0.8751 0.09 Uiso calc U . R 1 . .
C C8 0.1934(11) 1.0715(7) 0.7740(19) 0.077(6) Uani d . . . 1 . .
H H6 0.207 1.0921 0.8583 0.092 Uiso calc U . R 1 . .
C C9 0.2247(8) 1.0629(7) 0.6375(19) 0.062(4) Uani d . . . 1 . .
H H7 0.2588 1.0776 0.6301 0.074 Uiso calc U . R 1 . .
C C10 0.1721(8) 0.9527(7) 0.1152(19) 0.058(4) Uani d . . . 1 . .
H H9 0.1449 0.9782 0.0829 0.069 Uiso calc U . R 1 . .
H H8 0.1588 0.9169 0.0944 0.069 Uiso calc U . R 1 . .
C C11 0.2243(8) 0.9625(7) 0.0209(19) 0.062(5) Uani d . . . 1 . .
C C12 0.2343(10) 0.9418(8) -0.129(2) 0.080(6) Uani d . . . 1 . .
H H10 0.2081 0.9209 -0.1771 0.096 Uiso calc U . R 1 . .
C C13 0.2802(10) 0.9500(12) -0.210(3) 0.100(8) Uani d . . . 1 . .
H H11 0.2864 0.9343 -0.3101 0.12 Uiso calc U . R 1 . .
C C14 0.3176(9) 0.9825(12) -0.138(2) 0.099(9) Uani d . . . 1 . .
H H12 0.3484 0.9919 -0.1943 0.118 Uiso calc U . R 1 . .
C C15 0.3095(10) 1.0015(11) 0.018(3) 0.098(8) Uani d . . . 1 . .
H H13 0.3363 1.0207 0.0697 0.118 Uiso calc U . R 1 . .
C C16 0.1969(9) 0.9065(7) 0.366(2) 0.071(5) Uani d . . . 1 . .
H H14 0.2007 0.9111 0.4815 0.085 Uiso calc U . R 1 . .
H H15 0.1668 0.8828 0.3472 0.085 Uiso calc U . R 1 . .
C C17 0.2461(10) 0.8811(8) 0.301(3) 0.090(6) Uani d . . . 1 . .
H H16 0.2759 0.9057 0.311 0.108 Uiso calc U . R 1 . .
H H17 0.2413 0.8729 0.1875 0.108 Uiso calc U . R 1 . .
C C18 0.2578(11) 0.8309(10) 0.393(3) 0.101(8) Uani d . . . 1 . .
H H19 0.2652 0.8391 0.5053 0.121 Uiso calc U . R 1 . .
H H18 0.2274 0.8069 0.3885 0.121 Uiso calc U . R 1 . .
C C19 0.3055(9) 0.8055(9) 0.316(4) 0.089(9) Uani d T P S 1 . .
H H21 0.3328 0.8328 0.3057 0.107 Uiso calc U P R 1 . .
H H20 0.2953 0.7953 0.2069 0.107 Uiso calc U P R 1 . .

loop_
_atom_site_aniso_label
_atom_site_aniso_U_11
_atom_site_aniso_U_22
_atom_site_aniso_U_33
_atom_site_aniso_U_12
_atom_site_aniso_U_13
_atom_site_aniso_U_23
Cu1 0.0645(13) 0.0676(14) 0.0446(10) -0.0195(10) 0.0045(10) -0.0086(9)
Cl1 0.095(4) 0.079(3) 0.067(3) 0.021(3) -0.003(3) -0.010(2)
Cl2 0.049(3) 0.049(3) 0.071(5) 0 0 0
O1 0.072(8) 0.084(9) 0.081(9) 0.001(7) 0.000(7) -0.002(8)
O2 0.064(8) 0.117(12) 0.081(9) -0.034(8) -0.010(7) 0.018(8)
O3 0.063(6) 0.063(6) 0.059(9) -0.017(8) -0.007(6) 0.007(6)
O4 0.157(14) 0.108(11) 0.052(8) 0.065(11) 0.012(9) 0.007(8)
O5 0.112(12) 0.116(12) 0.090(10) 0.031(10) 0.009(10) 0.030(10)
O6 0.17(2) 0.26(4) 0.35(5) 0.10(2) 0.14(3) 0.22(4)
O9 0.138(14) 0.138(14) 0.13(2) -0.012(19) 0.003(15) -0.003(15)
N1 0.063(8) 0.052(8) 0.053(8) -0.005(6) -0.014(7) -0.012(6)
N2 0.084(10) 0.054(8) 0.043(7) -0.027(8) -0.005(7) -0.001(6)
N3 0.064(9) 0.076(10) 0.062(9) -0.015(8) 0.011(7) -0.009(8)
C1 0.072(12) 0.073(13) 0.061(10) -0.016(11) -0.010(9) 0.009(9)
C2 0.104(18) 0.13(2) 0.107(19) -0.077(17) -0.006(15) 0.024(17)
C3 0.13(2) 0.11(2) 0.27(4) -0.061(16) -0.09(3) 0.13(3)
C4 0.089(14) 0.114(17) 0.061(11) -0.034(13) 0.023(10) -0.010(11)
C5 0.051(9) 0.055(9) 0.042(7) -0.001(7) -0.001(6) 0.000(7)
C6 0.078(11) 0.064(10) 0.057(10) 0.004(9) -0.002(9) 0.005(9)
C7 0.095(15) 0.088(13) 0.043(10) 0.026(12) 0.006(9) 0.008(9)
C8 0.14(2) 0.057(10) 0.032(9) -0.017(12) -0.004(9) 0.005(7)
C9 0.079(12) 0.060(10) 0.046(9) -0.004(9) 0.001(8) -0.012(7)
C10 0.077(11) 0.054(10) 0.043(8) -0.015(9) 0.001(8) -0.012(7)
C11 0.081(13) 0.065(11) 0.040(8) -0.007(9) 0.001(8) -0.004(8)
C12 0.105(16) 0.066(11) 0.068(12) -0.009(11) -0.015(11) -0.004(9)
C13 0.092(16) 0.13(2) 0.083(16) -0.022(14) 0.028(14) -0.020(15)
C14 0.085(14) 0.17(3) 0.040(9) -0.042(16) 0.017(9) -0.011(12)
C15 0.092(15) 0.117(19) 0.086(14) -0.049(13) 0.028(12) -0.035(14)
C16 0.110(15) 0.039(9) 0.065(11) 0.014(9) -0.006(10) -0.002(8)
C17 0.105(16) 0.082(13) 0.083(14) -0.012(12) -0.017(14) -0.009(12)
C18 0.117(18) 0.094(15) 0.091(14) 0.078(14) 0.004(13) 0.003(12)
C19 0.087(12) 0.087(12) 0.09(2) 0.008(15) -0.021(14) -0.021(14)

loop_
_atom_type_symbol
_atom_type_description
_atom_type_scat_dispersion_real
_atom_type_scat_dispersion_imag
_atom_type_scat_source
C C 0.0033 0.0016 'International Tables Vol C Tables 4.2.6.8 and 6.1.1.4'
H H 0.0000 0.0000 'International Tables Vol C Tables 4.2.6.8 and 6.1.1.4'
N N 0.0061 0.0033 'International Tables Vol C Tables 4.2.6.8 and 6.1.1.4'
O O 0.0106 0.0060 'International Tables Vol C Tables 4.2.6.8 and 6.1.1.4'
Cl Cl 0.1484 0.1585 'International Tables Vol C Tables 4.2.6.8 and 6.1.1.4'
Cu Cu 0.3201 1.2651 'International Tables Vol C Tables 4.2.6.8 and 6.1.1.4'
Na Na 0.0362 0.0249 'International Tables Vol C Tables 4.2.6.8 and 6.1.1.4'

loop_
_geom_angle_atom_site_label_1
_geom_angle_atom_site_label_2
_geom_angle_atom_site_label_3
_geom_angle_site_symmetry_1
_geom_angle_site_symmetry_3
_geom_angle
_geom_angle_publ_flag
N3 Cu1 N2 . . 166.6(6) ?
N3 Cu1 O1 . . 95.5(6) ?
N2 Cu1 O1 . . 96.8(6) ?
N3 Cu1 N1 . . 84.1(6) ?
N2 Cu1 N1 . . 84.9(6) ?
O1 Cu1 N1 . . 167.4(6) ?
N3 Cu1 O4 . . 82.3(6) ?
N2 Cu1 O4 . . 90.7(6) ?
O1 Cu1 O4 . . 99.0(7) ?
N1 Cu1 O4 . . 93.4(7) ?
O6 Cl1 O4 . . 114.(2) ?
O6 Cl1 O7 . . 107.(3) ?
O4 Cl1 O7 . . 110.3(17) ?
O6 Cl1 O5 . . 112.9(15) ?
O4 Cl1 O5 . . 110.2(10) ?
O7 Cl1 O5 . . 102.2(17) ?
O8 Cl2 O8 . 6 116.(3) ?
O8 Cl2 O8 . 2_557 106.5(13) ?
O8 Cl2 O8 6 2_557 106.5(13) ?
O8 Cl2 O8 . 3_557 106.5(13) ?
O8 Cl2 O8 6 3_557 106.5(13) ?
O8 Cl2 O8 2_557 3_557 116.(3) ?
C1 O1 Cu1 . . 106.4(13) ?
C2 O3 C2 7_665 . 107.(3) ?
Cl1 O4 Cu1 . . 132.1(9) ?
C16 N1 C4 . . 102.4(16) ?
C16 N1 C10 . . 110.4(14) ?
C4 N1 C10 . . 110.3(15) ?
C16 N1 Cu1 . . 115.5(12) ?
C4 N1 Cu1 . . 109.0(11) ?
C10 N1 Cu1 . . 109.0(11) ?
C9 N2 C5 . . 121.4(16) ?
C9 N2 Cu1 . . 126.5(13) ?
C5 N2 Cu1 . . 112.1(10) ?
C11 N3 C15 . . 119.4(17) ?
C11 N3 Cu1 . . 113.5(12) ?
C15 N3 Cu1 . . 127.1(14) ?
O1 C1 O2 . . 125.7(18) ?
O1 C1 C2 . . 115.(2) ?
O2 C1 C2 . . 120.(2) ?
O3 C2 C3 . . 110.0(18) ?
O3 C2 C1 . . 119.(3) ?
C3 C2 C1 . . 131.(2) ?
C3 C3 C2 7_665 . 106.4(13) ?
C3 C3 H1 7_665 . 126.8 ?
C2 C3 H1 . . 126.8 ?
N1 C4 C5 . . 108.5(16) ?
N1 C4 H3 . . 110.0 ?
C5 C4 H3 . . 110.0 ?
N1 C4 H2 . . 110.0 ?
C5 C4 H2 . . 110.0 ?
H3 C4 H2 . . 108.4 ?
N2 C5 C6 . . 118.5(14) ?
N2 C5 C4 . . 117.0(14) ?
C6 C5 C4 . . 124.5(15) ?
C7 C6 C5 . . 122.2(18) ?
C7 C6 H4 . . 118.9 ?
C5 C6 H4 . . 118.9 ?
C6 C7 C8 . . 117.4(17) ?
C6 C7 H5 . . 121.3 ?
C8 C7 H5 . . 121.3 ?
C9 C8 C7 . . 121.2(17) ?
C9 C8 H6 . . 119.4 ?
C7 C8 H6 . . 119.4 ?
N2 C9 C8 . . 119.0(18) ?
N2 C9 H7 . . 120.5 ?
C8 C9 H7 . . 120.5 ?
N1 C10 C11 . . 106.8(14) ?
N1 C10 H9 . . 110.4 ?
C11 C10 H9 . . 110.4 ?
N1 C10 H8 . . 110.4 ?
C11 C10 H8 . . 110.4 ?
H9 C10 H8 . . 108.6 ?
N3 C11 C12 . . 119.4(19) ?
N3 C11 C10 . . 116.8(14) ?
C12 C11 C10 . . 123.7(18) ?
C13 C12 C11 . . 124.(2) ?
C13 C12 H10 . . 118.2 ?
C11 C12 H10 . . 118.2 ?
C12 C13 C14 . . 117.(2) ?
C12 C13 H11 . . 121.5 ?
C14 C13 H11 . . 121.5 ?
C13 C14 C15 . . 120.(2) ?
C13 C14 H12 . . 119.8 ?
C15 C14 H12 . . 119.8 ?
N3 C15 C14 . . 120.(2) ?
N3 C15 H13 . . 120.0 ?
C14 C15 H13 . . 120.0 ?
C17 C16 N1 . . 113.2(17) ?
C17 C16 H14 . . 108.9 ?
N1 C16 H14 . . 108.9 ?
C17 C16 H15 . . 108.9 ?
N1 C16 H15 . . 108.9 ?
H14 C16 H15 . . 107.7 ?
C16 C17 C18 . . 109.8(19) ?
C16 C17 H16 . . 109.7 ?
C18 C17 H16 . . 109.7 ?
C16 C17 H17 . . 109.7 ?
C18 C17 H17 . . 109.7 ?
H16 C17 H17 . . 108.2 ?
C19 C18 C17 . . 107.(2) ?
C19 C18 H19 . . 110.3 ?
C17 C18 H19 . . 110.3 ?
C19 C18 H18 . . 110.3 ?
C17 C18 H18 . . 110.3 ?
H19 C18 H18 . . 108.5 ?
C18 C19 C18 . 8_455 120.(3) ?
C18 C19 H21 . . 107.4 ?
C18 C19 H21 8_455 . 107.4 ?
C18 C19 H20 . . 107.4 ?
C18 C19 H20 8_455 . 107.4 ?
H21 C19 H20 . . 106.9 ?

loop_
_geom_bond_atom_site_label_1
_geom_bond_atom_site_label_2
_geom_bond_site_symmetry_2
_geom_bond_distance
_geom_bond_publ_flag
Cu1 N3 . 1.961(15) ?
Cu1 N2 . 1.976(15) ?
Cu1 O1 . 1.977(14) ?
Cu1 N1 . 1.989(13) ?
Cu1 O4 . 2.357(14) ?
Cl1 O6 . 1.24(2) ?
Cl1 O4 . 1.400(15) ?
Cl1 O7 . 1.44(4) ?
Cl1 O5 . 1.444(16) ?
Cl2 O8 . 1.42(4) ?
Cl2 O8 6 1.42(4) ?
Cl2 O8 2_557 1.42(4) ?
Cl2 O8 3_557 1.42(4) ?
O1 C1 . 1.25(2) ?
O2 C1 . 1.29(2) ?
O3 C2 7_665 1.31(3) ?
O3 C2 . 1.31(3) ?
N1 C16 . 1.48(2) ?
N1 C4 . 1.49(3) ?
N1 C10 . 1.50(2) ?
N2 C9 . 1.34(2) ?
N2 C5 . 1.37(2) ?
N3 C11 . 1.35(2) ?
N3 C15 . 1.37(3) ?
C1 C2 . 1.47(3) ?
C2 C3 . 1.36(4) ?
C3 C3 7_665 1.34(5) ?
C3 H1 . 0.93 ?
C4 C5 . 1.53(3) ?
C4 H3 . 0.97 ?
C4 H2 . 0.97 ?
C5 C6 . 1.40(2) ?
C6 C7 . 1.33(3) ?
C6 H4 . 0.93 ?
C7 C8 . 1.40(3) ?
C7 H5 . 0.93 ?
C8 C9 . 1.39(3) ?
C8 H6 . 0.93 ?
C9 H7 . 0.93 ?
C10 C11 . 1.54(2) ?
C10 H9 . 0.97 ?
C10 H8 . 0.97 ?
C11 C12 . 1.37(3) ?
C12 C13 . 1.35(3) ?
C12 H10 . 0.93 ?
C13 C14 . 1.37(3) ?
C13 H11 . 0.93 ?
C14 C15 . 1.39(3) ?
C14 H12 . 0.93 ?
C15 H13 . 0.93 ?
C16 C17 . 1.48(3) ?
C16 H14 . 0.97 ?
C16 H15 . 0.97 ?
C17 C18 . 1.50(3) ?
C17 H16 . 0.97 ?
C17 H17 . 0.97 ?
C18 C19 . 1.50(3) ?
C18 H19 . 0.97 ?
C18 H18 . 0.97 ?
C19 C18 8_455 1.50(3) ?
C19 H21 . 0.97 ?
C19 H20 . 0.97 ?

loop_
_geom_torsion_atom_site_label_1
_geom_torsion_atom_site_label_2
_geom_torsion_atom_site_label_3
_geom_torsion_atom_site_label_4
_geom_torsion_site_symmetry_1
_geom_torsion_site_symmetry_2
_geom_torsion_site_symmetry_3
_geom_torsion_site_symmetry_4
_geom_torsion
_geom_torsion_publ_flag
O6 Cl1 O4 Cu1 . . . . -81.(3) ?
O7 Cl1 O4 Cu1 . . . . 38.(2) ?
O5 Cl1 O4 Cu1 . . . . 150.5(14) ?
Cu1 O1 C1 O2 . . . . -1.(3) ?
Cu1 O1 C1 C2 . . . . 178.8(17) ?
C2 O3 C2 C3 7_665 . . . 2.(4) ?
C2 O3 C2 C1 7_665 . . . 179.0(11) ?
O1 C1 C2 O3 . . . . -9.(4) ?
O2 C1 C2 O3 . . . . 171.(2) ?
O1 C1 C2 C3 . . . . 168.(4) ?
O2 C1 C2 C3 . . . . -13.(5) ?
O3 C2 C3 C3 . . . 7_665 -1.(3) ?
C1 C2 C3 C3 . . . 7_665 -178.(3) ?
C16 N1 C4 C5 . . . . 92.3(18) ?
C10 N1 C4 C5 . . . . -150.1(15) ?
Cu1 N1 C4 C5 . . . . -31.(2) ?
C9 N2 C5 C6 . . . . -2.(2) ?
Cu1 N2 C5 C6 . . . . 176.4(12) ?
C9 N2 C5 C4 . . . . -179.5(18) ?
Cu1 N2 C5 C4 . . . . -1.(2) ?
N1 C4 C5 N2 . . . . 21.(2) ?
N1 C4 C5 C6 . . . . -156.1(15) ?
N2 C5 C6 C7 . . . . 6.(2) ?
C4 C5 C6 C7 . . . . -177.0(19) ?
C5 C6 C7 C8 . . . . -6.(3) ?
C6 C7 C8 C9 . . . . 4.(3) ?
C5 N2 C9 C8 . . . . -1.(3) ?
Cu1 N2 C9 C8 . . . . -178.6(13) ?
C7 C8 C9 N2 . . . . 0.(3) ?
C16 N1 C10 C11 . . . . -95.4(17) ?
C4 N1 C10 C11 . . . . 152.1(16) ?
Cu1 N1 C10 C11 . . . . 32.5(16) ?
C15 N3 C11 C12 . . . . 2.(3) ?
Cu1 N3 C11 C12 . . . . -176.1(15) ?
C15 N3 C11 C10 . . . . 179.(2) ?
Cu1 N3 C11 C10 . . . . 2.(2) ?
N1 C10 C11 N3 . . . . -23.(2) ?
N1 C10 C11 C12 . . . . 154.7(18) ?
N3 C11 C12 C13 . . . . -2.(3) ?
C10 C11 C12 C13 . . . . -179.(2) ?
C11 C12 C13 C14 . . . . -2.(4) ?
C12 C13 C14 C15 . . . . 6.(4) ?
C11 N3 C15 C14 . . . . 2.(4) ?
Cu1 N3 C15 C14 . . . . 179.(2) ?
C13 C14 C15 N3 . . . . -6.(4) ?
C4 N1 C16 C17 . . . . -176.7(17) ?
C10 N1 C16 C17 . . . . 66.(2) ?
Cu1 N1 C16 C17 . . . . -58.4(19) ?
N1 C16 C17 C18 . . . . 174.7(18) ?
C16 C17 C18 C19 . . . . 176.(2) ?
C17 C18 C19 C18 . . . 8_455 172.7(19) ?
